data_7022369
loop_
_publ_author_name
'Lu, Weigang'
'Yuan, Daqiang'
'Makal, Trevor A.'
'Wei, Zhangwen'
'Li, Jian-Rong'
'Zhou, Hong-Cai'

_publ_section_title
;
 Highly porous metal-organic framework sustained with 12-connected
 nanoscopic octahedra.
;
_journal_issue 5
_journal_name_full 'Dalton transactions (Cambridge, England : 2003)'
_journal_page_first 1708
_journal_page_last 1714
_journal_paper_doi 10.1039/c2dt32479b
_journal_volume 42
_journal_year 2013
_chemical_formula_moiety 'C34 H20 Cu2 N2 O10'
_chemical_formula_sum 'C34 H20 Cu2 N2 O10'
_chemical_formula_weight 743.60
_chemical_name_systematic
;
?
;
_space_group_IT_number 205
_symmetry_cell_setting cubic
_symmetry_space_group_name_Hall '-P 2ac 2ab 3'
_symmetry_space_group_name_H-M 'P a -3'
_atom_sites_solution_hydrogens geom
_atom_sites_solution_primary direct
_atom_sites_solution_secondary difmap
_audit_creation_method SHELXL-97
_cell_angle_alpha 90.00
_cell_angle_beta 90.00
_cell_angle_gamma 90.00
_cell_formula_units_Z 24
_cell_length_a 39.4840(16)
_cell_length_b 39.4840(16)
_cell_length_c 39.4840(16)
_cell_measurement_reflns_used 9273
_cell_measurement_temperature 173(2)
_cell_measurement_theta_max 14.172
_cell_measurement_theta_min 2.2035
_cell_volume 61555(4)
_computing_cell_refinement 'SAINT+ ver. (Bruker, 2001)'
_computing_data_collection 'APEX2 (Bruker, 2008)'
_computing_data_reduction 'SAINT+ ver. (Bruker, 2001)'
_computing_molecular_graphics 'SHELXTL (Sheldrick, 2008)'
_computing_publication_material 'SHELXTL (Sheldrick, 2008)'
_computing_structure_refinement 'SHELXL-97 (Sheldrick, 1997)'
_computing_structure_solution 'SHELXS-97 (Sheldrick, 1990)'
_diffrn_ambient_temperature 173(2)
_diffrn_measured_fraction_theta_full 0.997
_diffrn_measured_fraction_theta_max 0.997
_diffrn_measurement_device_type 'Bruker APEX II CCD area detector'
_diffrn_measurement_method 'phi and omega scans'
_diffrn_radiation_monochromator graphite
_diffrn_radiation_source 15ID-B
_diffrn_radiation_type synchrotron
_diffrn_radiation_wavelength 0.41328
_diffrn_reflns_av_R_equivalents 0.0945
_diffrn_reflns_av_sigmaI/netI 0.0400
_diffrn_reflns_limit_h_max 25
_diffrn_reflns_limit_h_min -49
_diffrn_reflns_limit_k_max 49
_diffrn_reflns_limit_k_min -43
_diffrn_reflns_limit_l_max 49
_diffrn_reflns_limit_l_min -47
_diffrn_reflns_number 543624
_diffrn_reflns_theta_full 14.99
_diffrn_reflns_theta_max 14.99
_diffrn_reflns_theta_min 0.60
_exptl_absorpt_coefficient_mu 0.230
_exptl_absorpt_correction_T_max 0.9886
_exptl_absorpt_correction_T_min 0.9819
_exptl_absorpt_correction_type multi-scan
_exptl_absorpt_process_details 'SADABS (Sheldrick, 2008)'
_exptl_crystal_colour green
_exptl_crystal_density_diffrn 0.481
_exptl_crystal_density_meas ?
_exptl_crystal_density_method 'not measured'
_exptl_crystal_description block
_exptl_crystal_F_000 9024
_exptl_crystal_size_max 0.08
_exptl_crystal_size_mid 0.07
_exptl_crystal_size_min 0.05
_platon_squeeze_details
;
;
_refine_diff_density_max 1.134
_refine_diff_density_min -1.849
_refine_diff_density_rms 0.120
_refine_ls_extinction_method none
_refine_ls_goodness_of_fit_ref 1.236
_refine_ls_hydrogen_treatment constr
_refine_ls_matrix_type full
_refine_ls_number_parameters 433
_refine_ls_number_reflns 21027
_refine_ls_number_restraints 38
_refine_ls_restrained_S_all 1.244
_refine_ls_R_factor_all 0.1382
_refine_ls_R_factor_gt 0.1125
_refine_ls_shift/su_max 0.002
_refine_ls_shift/su_mean 0.000
_refine_ls_structure_factor_coef Fsqd
_refine_ls_weighting_details 'calc w=1/[\s^2^(Fo^2^)+(0.2000P)^2^+0.0000P] where P=(Fo^2^+2Fc^2^)/3'
_refine_ls_weighting_scheme calc
_refine_ls_wR_factor_gt 0.2983
_refine_ls_wR_factor_ref 0.3161
_reflns_number_gt 16504
_reflns_number_total 21027
_reflns_threshold_expression >2sigma(I)
_cod_data_source_file c2dt32479b.txt
_cod_data_source_block PCN-81
_cod_depositor_comments
;
The following automatic conversions were performed:

'_exptl_crystal_density_meas' value 'not measured' was changed to '?'
- the value is perceived as not measured.

Automatic conversion script
Id: cif_fix_values 3008 2015-01-20 13:52:24Z robertas 
;
_cod_original_sg_symbol_H-M Pa-3
_cod_database_code 7022369

loop_
_symmetry_equiv_pos_as_xyz
'x, y, z'
'z, x, y'
'y, z, x'
'-y+1/2, -z, x+1/2'
'z+1/2, -x+1/2, -y'
'-y, z+1/2, -x+1/2'
'-z+1/2, -x, y+1/2'
'-z, x+1/2, -y+1/2'
'y+1/2, -z+1/2, -x'
'-x+1/2, -y, z+1/2'
'x+1/2, -y+1/2, -z'
'-x, y+1/2, -z+1/2'
'-x, -y, -z'
'-z, -x, -y'
'-y, -z, -x'
'y-1/2, z, -x-1/2'
'-z-1/2, x-1/2, y'
'y, -z-1/2, x-1/2'
'z-1/2, x, -y-1/2'
'z, -x-1/2, y-1/2'
'-y-1/2, z-1/2, x'
'x-1/2, y, -z-1/2'
'-x-1/2, y-1/2, z'
'x, -y-1/2, z-1/2'

loop_
_atom_site_label
_atom_site_type_symbol
_atom_site_fract_x
_atom_site_fract_y
_atom_site_fract_z
_atom_site_U_iso_or_equiv
_atom_site_adp_type
_atom_site_occupancy
_atom_site_symmetry_multiplicity
_atom_site_calc_flag
_atom_site_refinement_flags
Cu1 Cu 0.035426(12) 0.540868(12) 0.263812(12) 0.02733(17) Uani 1 1 d .
Cu2 Cu 0.025540(11) 0.529290(11) 0.328529(11) 0.02498(16) Uani 1 1 d .
O1 O 0.03368(7) 0.48148(7) 0.31775(7) 0.0343(6) Uani 1 1 d .
O2 O 0.03498(7) 0.49361(8) 0.25905(7) 0.0356(7) Uani 1 1 d .
O3 O 0.03757(7) 0.33318(7) 0.42595(6) 0.0268(6) Uani 1 1 d .
O4 O 0.03980(7) 0.27697(7) 0.41716(7) 0.0312(6) Uani 1 1 d .
O5 O 0.03806(7) 0.23948(7) 0.01362(7) 0.0314(6) Uani 1 1 d .
O6 O 0.02368(7) 0.18560(7) 0.02104(7) 0.0349(7) Uani 1 1 d .
O7 O -0.01582(8) 0.07866(8) 0.16869(8) 0.0416(7) Uani 1 1 d .
O8 O -0.03374(8) 0.08733(9) 0.22217(9) 0.0456(8) Uani 1 1 d .
O9 O 0.04623(9) 0.55063(9) 0.21026(9) 0.0496(8) Uani 1 1 d .
O10 O 0.01798(9) 0.51909(9) 0.38141(9) 0.0494(8) Uani 1 1 d .
N1 N 0.03599(12) 0.33305(14) 0.26581(13) 0.0835(18) Uani 1 1 d D
N2 N 0.01403(12) 0.23230(14) 0.16940(14) 0.0774(16) Uani 1 1 d D
C1 C 0.03351(9) 0.47190(12) 0.28511(14) 0.0476(12) Uani 1 1 d D
C2 C 0.03578(6) 0.41161(10) 0.30746(9) 0.0281(8) Uani 1 1 d D
H2 H 0.0367 0.4192 0.3303 0.034 Uiso 1 1 calc R
C3 C 0.03405(7) 0.43666(15) 0.28085(14) 0.0579(14) Uani 1 1 d D
C4 C 0.03270(13) 0.42581(17) 0.24561(15) 0.0687(17) Uani 1 1 d D
H4 H 0.0318 0.4418 0.2277 0.082 Uiso 1 1 calc R
C5 C 0.03285(14) 0.3870(2) 0.2384(2) 0.088(2) Uani 1 1 d D
H5 H 0.0318 0.3776 0.2162 0.106 Uiso 1 1 calc R
C6 C 0.03479(15) 0.3663(2) 0.2698(2) 0.108(3) Uani 1 1 d D
C7 C 0.03616(11) 0.37971(15) 0.30174(15) 0.0618(15) Uani 1 1 d D
C8 C 0.03789(11) 0.35183(14) 0.32261(14) 0.0528(13) Uani 1 1 d D
C9 C 0.03763(12) 0.32013(14) 0.30081(14) 0.0553(13) Uani 1 1 d D
C10 C 0.03828(14) 0.2892(2) 0.3137(2) 0.089(2) Uani 1 1 d D
H10 H 0.0374 0.2705 0.2985 0.106 Uiso 1 1 calc R
C11 C 0.04015(14) 0.2825(2) 0.3482(2) 0.090(2) Uani 1 1 d D
H11 H 0.0409 0.2601 0.3570 0.108 Uiso 1 1 calc R
C12 C 0.04083(11) 0.31170(12) 0.36964(13) 0.0471(11) Uani 1 1 d D
C13 C 0.03965(9) 0.34512(10) 0.35678(10) 0.0321(9) Uani 1 1 d D
H13 H 0.0401 0.3635 0.3722 0.038 Uiso 1 1 calc R
C14 C 0.04232(11) 0.30735(13) 0.40728(13) 0.0469(11) Uani 1 1 d D
C15 C 0.03132(13) 0.30949(16) 0.24360(16) 0.085(2) Uani 1 1 d D
C16 C 0.0055(2) 0.3098(2) 0.22100(19) 0.133(4) Uani 1 1 d D
H16 H -0.0112 0.3271 0.2223 0.160 Uiso 1 1 calc R
C17 C 0.0033(3) 0.2856(2) 0.1964(2) 0.139(4) Uani 1 1 d D
H17 H -0.0153 0.2875 0.1812 0.166 Uiso 1 1 calc R
C18 C 0.02271(14) 0.26142(15) 0.19141(13) 0.0557(13) Uani 1 1 d D
C19 C 0.05031(18) 0.25899(18) 0.21330(18) 0.091(2) Uani 1 1 d D
H19 H 0.0659 0.2408 0.2105 0.109 Uiso 1 1 calc R
C20 C 0.0558(2) 0.2828(2) 0.2396(2) 0.147(5) Uani 1 1 d D
H20 H 0.0750 0.2813 0.2540 0.176 Uiso 1 1 calc R
C21 C 0.01186(6) 0.19913(13) 0.12500(13) 0.0519(12) Uani 1 1 d D
C22 C 0.01795(9) 0.2310(2) 0.1374(2) 0.098(2) Uani 1 1 d D
C23 C 0.02820(9) 0.26016(14) 0.11403(15) 0.0564(13) Uani 1 1 d D
H23 H 0.0325 0.2822 0.1228 0.068 Uiso 1 1 calc R
C24 C 0.03077(11) 0.25416(13) 0.08320(13) 0.0483(12) Uani 1 1 d D
H24 H 0.0370 0.2718 0.0681 0.058 Uiso 1 1 calc R
C25 C 0.02433(10) 0.22051(12) 0.07009(12) 0.0442(11) Uani 1 1 d D
C26 C 0.01505(9) 0.19351(11) 0.09076(11) 0.0383(10) Uani 1 1 d D
H26 H 0.0110 0.1717 0.0814 0.046 Uiso 1 1 calc R
C27 C 0.02848(9) 0.21431(10) 0.03194(9) 0.0283(8) Uani 1 1 d D
C28 C -0.00555(11) 0.14671(13) 0.15848(14) 0.0520(12) Uani 1 1 d D
H28 H -0.0066 0.1321 0.1394 0.062 Uiso 1 1 calc R
C29 C 0.00359(12) 0.18012(17) 0.15188(16) 0.0704(17) Uani 1 1 d D
C30 C 0.00483(14) 0.2025(2) 0.1825(2) 0.092(2) Uani 1 1 d D
C31 C -0.00298(14) 0.18691(18) 0.21381(19) 0.086(2) Uani 1 1 d D
H31 H -0.0021 0.2004 0.2337 0.104 Uiso 1 1 calc R
C32 C -0.01096(11) 0.15622(13) 0.21676(13) 0.0491(12) Uani 1 1 d D
H32 H -0.0159 0.1480 0.2388 0.059 Uiso 1 1 calc R
C33 C -0.01312(10) 0.13237(11) 0.18860(11) 0.0372(9) Uani 1 1 d D
C34 C -0.02162(11) 0.09916(13) 0.19289(12) 0.0451(11) Uani 1 1 d D

loop_
_atom_site_aniso_label
_atom_site_aniso_U_11
_atom_site_aniso_U_22
_atom_site_aniso_U_33
_atom_site_aniso_U_23
_atom_site_aniso_U_13
_atom_site_aniso_U_12
Cu1 0.0269(3) 0.0289(3) 0.0262(3) 0.00007(18) 0.00009(18) 0.00052(18)
Cu2 0.0247(3) 0.0254(3) 0.0248(3) 0.00003(17) -0.00004(17) -0.00031(17)
O1 0.0316(15) 0.0375(16) 0.0338(16) -0.0077(12) -0.0062(12) 0.0042(12)
O2 0.0401(17) 0.0356(16) 0.0312(15) -0.0003(12) 0.0004(12) 0.0006(12)
O3 0.0291(14) 0.0276(14) 0.0237(13) 0.0033(10) 0.0016(10) -0.0019(10)
O4 0.0364(16) 0.0273(14) 0.0297(15) 0.0008(11) -0.0003(12) -0.0016(11)
O5 0.0370(16) 0.0250(14) 0.0321(15) -0.0032(11) -0.0062(12) -0.0001(11)
O6 0.0357(16) 0.0332(16) 0.0356(16) -0.0037(12) -0.0033(12) 0.0040(12)
O7 0.0419(18) 0.0415(18) 0.0414(18) -0.0030(14) 0.0042(14) -0.0037(14)
O8 0.0461(19) 0.0475(19) 0.0433(19) 0.0003(15) 0.0026(14) 0.0020(15)
O9 0.052(2) 0.050(2) 0.047(2) 0.0016(16) 0.0024(16) -0.0039(16)
O10 0.049(2) 0.052(2) 0.047(2) 0.0001(16) 0.0021(15) 0.0057(16)
N1 0.119(5) 0.064(4) 0.067(4) -0.006(3) -0.011(3) 0.001(3)
N2 0.104(5) 0.070(4) 0.058(3) -0.007(3) 0.006(3) -0.011(3)
C1 0.050(3) 0.038(3) 0.055(3) 0.002(2) 0.008(2) 0.004(2)
C2 0.034(2) 0.032(2) 0.0182(17) -0.0018(14) -0.0017(14) 0.0011(16)
C3 0.071(4) 0.053(3) 0.050(3) -0.015(2) 0.000(3) -0.001(3)
C4 0.091(5) 0.069(4) 0.046(3) 0.004(3) -0.002(3) -0.014(3)
C5 0.109(6) 0.080(5) 0.075(5) -0.009(4) -0.014(4) 0.010(4)
C6 0.165(9) 0.071(5) 0.088(6) -0.009(4) -0.011(6) -0.009(5)
C7 0.076(4) 0.054(3) 0.056(3) -0.004(3) 0.002(3) 0.001(3)
C8 0.062(3) 0.047(3) 0.049(3) -0.003(2) -0.004(2) -0.004(2)
C9 0.072(4) 0.046(3) 0.047(3) -0.002(2) 0.011(3) -0.008(3)
C10 0.103(6) 0.090(6) 0.072(5) -0.017(4) -0.003(4) -0.010(4)
C11 0.115(6) 0.079(5) 0.076(5) 0.001(4) 0.001(4) -0.007(4)
C12 0.054(3) 0.039(3) 0.048(3) -0.004(2) -0.001(2) -0.001(2)
C13 0.036(2) 0.027(2) 0.033(2) -0.0026(16) -0.0019(17) 0.0016(16)
C14 0.047(3) 0.049(3) 0.045(3) 0.002(2) 0.002(2) 0.001(2)
C15 0.113(6) 0.053(4) 0.091(6) 0.005(4) -0.021(5) 0.008(4)
C16 0.173(11) 0.126(9) 0.101(7) -0.026(6) -0.012(7) 0.036(8)
C17 0.176(11) 0.139(10) 0.101(8) 0.003(7) -0.015(7) 0.031(9)
C18 0.059(3) 0.062(4) 0.046(3) -0.001(3) -0.003(2) -0.013(3)
C19 0.092(6) 0.078(5) 0.101(6) -0.016(4) 0.009(5) 0.007(4)
C20 0.118(9) 0.218(14) 0.104(8) -0.027(8) -0.008(6) -0.047(9)
C21 0.057(3) 0.054(3) 0.045(3) 0.003(2) 0.001(2) -0.005(2)
C22 0.119(7) 0.075(5) 0.101(7) 0.002(4) -0.005(5) 0.003(4)
C23 0.066(4) 0.047(3) 0.057(3) -0.004(2) 0.000(3) -0.005(2)
C24 0.060(3) 0.041(3) 0.044(3) 0.011(2) 0.002(2) 0.003(2)
C25 0.049(3) 0.043(3) 0.041(3) -0.005(2) 0.001(2) -0.007(2)
C26 0.039(2) 0.037(2) 0.039(2) -0.0084(18) -0.0048(18) -0.0023(18)
C27 0.0256(19) 0.035(2) 0.0244(19) -0.0008(15) 0.0023(14) -0.0053(15)
C28 0.054(3) 0.044(3) 0.058(3) -0.011(2) -0.004(2) 0.006(2)
C29 0.085(5) 0.071(4) 0.055(4) -0.002(3) 0.003(3) -0.010(3)
C30 0.107(6) 0.096(6) 0.072(5) -0.002(4) 0.007(4) -0.028(5)
C31 0.116(6) 0.075(5) 0.068(4) -0.002(4) 0.008(4) -0.004(4)
C32 0.060(3) 0.043(3) 0.044(3) -0.001(2) 0.001(2) -0.001(2)
C33 0.042(2) 0.036(2) 0.033(2) -0.0035(17) 0.0023(18) -0.0042(18)
C34 0.042(3) 0.049(3) 0.044(3) 0.001(2) -0.002(2) 0.011(2)

loop_
_atom_type_symbol
_atom_type_description
_atom_type_scat_dispersion_real
_atom_type_scat_dispersion_imag
_atom_type_scat_source
C C 0.0015 0.0009 'International Tables Vol C Tables 4.2.6.8 and 6.1.1.4'
H H 0.0000 0.0000 'International Tables Vol C Tables 4.2.6.8 and 6.1.1.4'
Cu Cu 0.3240 0.8257 'International Tables Vol C Tables 4.2.6.8 and 6.1.1.4'
N N 0.0030 0.0019 'International Tables Vol C Tables 4.2.6.8 and 6.1.1.4'
O O 0.0056 0.0036 'International Tables Vol C Tables 4.2.6.8 and 6.1.1.4'

loop_
_geom_angle_atom_site_label_1
_geom_angle_atom_site_label_2
_geom_angle_atom_site_label_3
_geom_angle
_geom_angle_site_symmetry_1
_geom_angle_site_symmetry_3
O2 Cu1 O8 168.68(14) . 12
O2 Cu1 O4 90.83(12) . 17_665
O8 Cu1 O4 88.68(13) 12 17_665
O2 Cu1 O5 85.83(12) . 8
O8 Cu1 O5 92.24(13) 12 8
O4 Cu1 O5 167.49(12) 17_665 8
O2 Cu1 O9 94.59(13) . .
O8 Cu1 O9 96.73(14) 12 .
O4 Cu1 O9 94.27(12) 17_665 .
O5 Cu1 O9 98.01(12) 8 .
O2 Cu1 Cu2 85.58(9) . .
O8 Cu1 Cu2 83.13(10) 12 .
O4 Cu1 Cu2 83.06(8) 17_665 .
O5 Cu1 Cu2 84.66(8) 8 .
O9 Cu1 Cu2 177.32(10) . .
O6 Cu2 O3 168.32(12) 8 17_665
O6 Cu2 O1 89.03(12) 8 .
O3 Cu2 O1 91.19(11) 17_665 .
O6 Cu2 O7 86.83(13) 8 12
O3 Cu2 O7 91.15(12) 17_665 12
O1 Cu2 O7 170.51(13) . 12
O6 Cu2 O10 97.27(13) 8 .
O3 Cu2 O10 94.38(12) 17_665 .
O1 Cu2 O10 93.05(13) . .
O7 Cu2 O10 95.93(13) 12 .
O6 Cu2 Cu1 83.15(9) 8 .
O3 Cu2 Cu1 85.21(8) 17_665 .
O1 Cu2 Cu1 86.10(9) . .
O7 Cu2 Cu1 84.93(9) 12 .
O10 Cu2 Cu1 179.05(10) . .
C1 O1 Cu2 118.6(3) . .
C1 O2 Cu1 124.0(3) . .
C14 O3 Cu2 121.2(3) . 16_556
C14 O4 Cu1 123.3(3) . 16_556
C27 O5 Cu1 121.7(2) . 9_455
C27 O6 Cu2 125.6(3) . 9_455
C34 O7 Cu2 123.1(3) . 12_545
C34 O8 Cu1 126.6(3) . 12_545
C15 N1 C6 142.2(5) . .
C15 N1 C9 113.2(4) . .
C6 N1 C9 103.5(6) . .
C22 N2 C30 112.4(7) . .
C22 N2 C18 125.7(6) . .
C30 N2 C18 121.4(6) . .
O2 C1 O1 123.8(4) . .
O2 C1 C3 122.8(5) . .
O1 C1 C3 113.2(5) . .
C7 C2 C3 123.1(4) . .
C7 C2 H2 118.4 . .
C3 C2 H2 118.4 . .
C1 C3 C2 126.4(5) . .
C1 C3 C4 113.9(5) . .
C2 C3 C4 119.7(5) . .
C3 C4 C5 117.7(6) . .
C3 C4 H4 121.2 . .
C5 C4 H4 121.2 . .
C6 C5 C4 112.8(6) . .
C6 C5 H5 123.6 . .
C4 C5 H5 123.6 . .
N1 C6 C7 119.5(8) . .
N1 C6 C5 116.6(7) . .
C7 C6 C5 123.8(7) . .
C2 C7 C6 122.9(6) . .
C2 C7 C8 133.0(6) . .
C6 C7 C8 104.1(6) . .
C13 C8 C7 138.0(5) . .
C13 C8 C9 113.4(5) . .
C7 C8 C9 108.6(5) . .
C10 C9 N1 132.9(6) . .
C10 C9 C8 122.8(6) . .
N1 C9 C8 104.2(5) . .
C9 C10 C11 123.6(7) . .
C9 C10 H10 118.2 . .
C11 C10 H10 118.2 . .
C10 C11 C12 115.3(7) . .
C10 C11 H11 122.4 . .
C12 C11 H11 122.4 . .
C13 C12 C11 122.6(5) . .
C13 C12 C14 117.7(4) . .
C11 C12 C14 119.7(5) . .
C8 C13 C12 122.2(4) . .
C8 C13 H13 118.9 . .
C12 C13 H13 118.9 . .
O4 C14 O3 124.7(4) . .
O4 C14 C12 114.3(4) . .
O3 C14 C12 118.5(4) . .
N1 C15 C16 123.2(6) . .
N1 C15 C20 120.4(6) . .
C16 C15 C20 116.1(8) . .
C15 C16 C17 120.7(10) . .
C15 C16 H16 119.7 . .
C17 C16 H16 119.7 . .
C18 C17 C16 127.8(10) . .
C18 C17 H17 116.1 . .
C16 C17 H17 116.1 . .
C17 C18 C19 116.0(7) . .
C17 C18 N2 123.2(7) . .
C19 C18 N2 119.4(6) . .
C18 C19 C20 121.8(7) . .
C18 C19 H19 119.1 . .
C20 C19 H19 119.1 . .
C19 C20 C15 117.6(8) . .
C19 C20 H20 121.2 . .
C15 C20 H20 121.2 . .
C29 C21 C22 105.9(6) . .
C29 C21 C26 135.2(6) . .
C22 C21 C26 118.8(6) . .
N2 C22 C21 111.6(7) . .
N2 C22 C23 127.0(7) . .
C21 C22 C23 121.4(7) . .
C24 C23 C22 118.0(6) . .
C24 C23 H23 121.0 . .
C22 C23 H23 121.0 . .
C23 C24 C25 120.7(5) . .
C23 C24 H24 119.7 . .
C25 C24 H24 119.7 . .
C26 C25 C24 122.6(4) . .
C26 C25 C27 118.8(4) . .
C24 C25 C27 118.6(4) . .
C21 C26 C25 118.5(4) . .
C21 C26 H26 120.8 . .
C25 C26 H26 120.8 . .
O6 C27 O5 124.2(4) . .
O6 C27 C25 118.4(4) . .
O5 C27 C25 117.4(4) . .
C33 C28 C29 128.3(5) . .
C33 C28 H28 115.9 . .
C29 C28 H28 115.9 . .
C21 C29 C28 137.9(6) . .
C21 C29 C30 107.5(6) . .
C28 C29 C30 114.6(6) . .
N2 C30 C31 141.1(7) . .
N2 C30 C29 102.6(6) . .
C31 C30 C29 116.3(7) . .
C32 C31 C30 123.6(7) . .
C32 C31 H31 118.2 . .
C30 C31 H31 118.2 . .
C31 C32 C33 124.5(6) . .
C31 C32 H32 117.8 . .
C33 C32 H32 117.8 . .
C28 C33 C34 124.5(4) . .
C28 C33 C32 112.8(4) . .
C34 C33 C32 122.7(4) . .
O7 C34 O8 119.5(4) . .
O7 C34 C33 118.3(4) . .
O8 C34 C33 122.1(4) . .

loop_
_geom_bond_atom_site_label_1
_geom_bond_atom_site_label_2
_geom_bond_distance
_geom_bond_site_symmetry_2
Cu1 O2 1.876(3) .
Cu1 O8 1.917(3) 12
Cu1 O4 1.943(3) 17_665
Cu1 O5 1.944(3) 8
Cu1 O9 2.191(3) .
Cu1 Cu2 2.6250(7) .
Cu2 O6 1.935(3) 8
Cu2 O3 1.952(3) 17_665
Cu2 O1 1.962(3) .
Cu2 O7 1.990(3) 12
Cu2 O10 2.147(3) .
O1 C1 1.343(6) .
O2 C1 1.340(6) .
O3 C14 1.272(6) .
O3 Cu2 1.952(3) 16_556
O4 C14 1.265(6) .
O4 Cu1 1.943(3) 16_556
O5 C27 1.286(5) .
O5 Cu1 1.944(3) 9_455
O6 C27 1.227(5) .
O6 Cu2 1.935(3) 9_455
O7 C34 1.273(6) .
O7 Cu2 1.990(3) 12_545
O8 C34 1.336(6) .
O8 Cu1 1.917(3) 12_545
N1 C15 1.292(9) .
N1 C6 1.321(10) .
N1 C9 1.475(7) .
N2 C22 1.274(10) .
N2 C30 1.337(9) .
N2 C18 1.481(8) .
C1 C3 1.402(7) .
C2 C7 1.280(7) .
C2 C3 1.444(7) .
C2 H2 0.9500 .
C3 C4 1.457(8) .
C4 C5 1.560(10) .
C4 H4 0.9500 .
C5 C6 1.489(11) .
C5 H5 0.9500 .
C6 C7 1.370(10) .
C7 C8 1.377(8) .
C8 C13 1.377(7) .
C8 C9 1.519(7) .
C9 C10 1.323(9) .
C10 C11 1.391(10) .
C10 H10 0.9500 .
C11 C12 1.430(9) .
C11 H11 0.9500 .
C12 C13 1.415(6) .
C12 C14 1.497(7) .
C13 H13 0.9500 .
C15 C16 1.354(8) .
C15 C20 1.438(8) .
C16 C17 1.367(8) .
C16 H16 0.9500 .
C17 C18 1.239(8) .
C17 H17 0.9500 .
C18 C19 1.394(7) .
C19 C20 1.418(8) .
C19 H19 0.9500 .
C20 H20 0.9500 .
C21 C29 1.340(8) .
C21 C22 1.373(10) .
C21 C26 1.376(7) .
C22 C23 1.529(10) .
C23 C24 1.244(7) .
C23 H23 0.9500 .
C24 C25 1.448(7) .
C24 H24 0.9500 .
C25 C26 1.392(7) .
C25 C27 1.535(6) .
C26 H26 0.9500 .
C28 C33 1.351(7) .
C28 C29 1.392(8) .
C28 H28 0.9500 .
C29 C30 1.496(10) .
C30 C31 1.415(10) .
C31 C32 1.258(8) .
C31 H31 0.9500 .
C32 C33 1.459(6) .
C32 H32 0.9500 .
C33 C34 1.364(7) .

loop_
_platon_squeeze_void_nr
_platon_squeeze_void_average_x
_platon_squeeze_void_average_y
_platon_squeeze_void_average_z
_platon_squeeze_void_volume
_platon_squeeze_void_count_electrons
_platon_squeeze_void_content
1 0.000 -0.003 -0.002 48573 28397 ' '
